data_7011479
loop_
_publ_author_name
'Eaborn, Colin'
'Hill, Michael S.'
'Hitchcock, Peter B.'
'Smith, J. David'

_publ_section_title
;
 Synthesis and structures of compounds of Groups 11 and 12 containing
 the ligand C(SiMe3)2(SiMe2C5H4N-2)
;
_journal_issue 12
_journal_name_full 'Journal of the Chemical Society, Dalton Transactions'
_journal_page_first 2467
_journal_paper_doi 10.1039/b200473a
_journal_year 2002
_chemical_compound_source 'synthesis as described'
_chemical_formula_moiety 'C28 H56 Cd2 Cl2 N2 Si6'
_chemical_formula_structural 'C28 H56 CD2 CL2 N2 SI6'
_chemical_formula_sum 'C28 H56 Cd2 Cl2 N2 Si6'
_chemical_formula_weight 884.99
_chemical_name_common '[{CdCl(C(SiMe3)2(SiMe2C5H4N))}2]'
_space_group_IT_number 14
_symmetry_cell_setting monoclinic
_symmetry_Int_Tables_number 14
_symmetry_space_group_name_Hall '-P 2ybc'
_symmetry_space_group_name_H-M 'P 1 21/c 1'
_atom_sites_solution_hydrogens geom
_atom_sites_solution_primary direct
_atom_sites_solution_secondary difmap
_audit_conform_dict_location ftp://ftp.iucr.org/cifdics/cif_core_2.1beta5.dic
_audit_conform_dict_name cif_core.dic
_audit_conform_dict_version 2.1beta5
_audit_creation_date 2000-04-11T14:36:35-00:00
_audit_creation_method 'WinGX routine CIF_UPDATE'
_cell_angle_alpha 90
_cell_angle_beta 100.072(2)
_cell_angle_gamma 90
_cell_formula_units_Z 2
_cell_length_a 13.4324(4)
_cell_length_b 8.8552(3)
_cell_length_c 18.0063(5)
_cell_measurement_reflns_used 26430
_cell_measurement_temperature 173(2)
_cell_measurement_theta_max 25.028
_cell_measurement_theta_min 3.705
_cell_measurement_wavelength 0.71073
_cell_volume 2108.78(11)
_computing_cell_refinement 'HKL Scalepack (Otwinowski & Minor 1997)'
_computing_data_reduction 'HKL Denzo and Scalepack (Otwinowski & Minor 1997)'
_computing_molecular_graphics 'Ortep-3 for Windows (Farrugia, 1997)'
_computing_publication_material 'WinGX publication routines (Farrugia, 1999)'
_computing_structure_refinement 'SHELXL-97 (Sheldrick, 1997)'
_computing_structure_solution 'SHELXS-97 (Sheldrick, 1997)'
_diffrn_ambient_temperature 173(2)
_diffrn_measured_fraction_theta_full 0.994
_diffrn_measured_fraction_theta_max 0.994
_diffrn_measurement_device KappaCCD
_diffrn_measurement_method CCD
_diffrn_radiation_monochromator graphite
_diffrn_radiation_probe x-ray
_diffrn_radiation_type MoK\a
_diffrn_radiation_wavelength 0.71073
_diffrn_reflns_av_R_equivalents 0.1041
_diffrn_reflns_av_sigmaI/netI 0.0498
_diffrn_reflns_limit_h_max 15
_diffrn_reflns_limit_h_min -15
_diffrn_reflns_limit_k_max 10
_diffrn_reflns_limit_k_min -10
_diffrn_reflns_limit_l_max 20
_diffrn_reflns_limit_l_min -21
_diffrn_reflns_number 25201
_diffrn_reflns_theta_full 25.05
_diffrn_reflns_theta_max 25.05
_diffrn_reflns_theta_min 3.77
_exptl_absorpt_coefficient_mu 1.325
_exptl_absorpt_correction_T_max 0.810
_exptl_absorpt_correction_T_min 0.595
_exptl_absorpt_correction_type multi-scan
_exptl_absorpt_process_details
;
[c.f. r.h. blessing, acta cryst. (1995), a51, 33-38]
;
_exptl_crystal_colour colourless
_exptl_crystal_density_diffrn 1.394
_exptl_crystal_density_method 'not measured'
_exptl_crystal_description plate
_exptl_crystal_F_000 904
_exptl_crystal_size_max 0.4
_exptl_crystal_size_mid 0.4
_exptl_crystal_size_min 0.05
_refine_diff_density_max 2.259
_refine_diff_density_min -1.263
_refine_diff_density_rms 0.13
_refine_ls_extinction_method none
_refine_ls_goodness_of_fit_ref 1.028
_refine_ls_hydrogen_treatment mixed
_refine_ls_matrix_type full
_refine_ls_number_parameters 181
_refine_ls_number_reflns 3711
_refine_ls_number_restraints 0
_refine_ls_restrained_S_all 1.028
_refine_ls_R_factor_all 0.0676
_refine_ls_R_factor_gt 0.058
_refine_ls_shift/su_max 0
_refine_ls_shift/su_mean 0
_refine_ls_structure_factor_coef Fsqd
_refine_ls_weighting_details 'calc w=1/[\s^2^(Fo^2^)+(0.0788P)^2^+9.8902P] where P=(Fo^2^+2Fc^2^)/3'
_refine_ls_weighting_scheme calc
_refine_ls_wR_factor_gt 0.1512
_refine_ls_wR_factor_ref 0.161
_reflns_number_gt 3155
_reflns_number_total 3711
_reflns_threshold_expression >2sigma(I)
_cod_data_source_file b200473a.txt
_cod_data_source_block ce-jds-5
_cod_original_sg_symbol_H-M P21/c
_cod_database_code 7011479

loop_
_symmetry_equiv_pos_as_xyz
'x, y, z'
'-x, y+1/2, -z+1/2'
'-x, -y, -z'
'x, -y-1/2, z-1/2'

loop_
_atom_site_label
_atom_site_type_symbol
_atom_site_fract_x
_atom_site_fract_y
_atom_site_fract_z
_atom_site_U_iso_or_equiv
_atom_site_adp_type
_atom_site_occupancy
_atom_site_symmetry_multiplicity
_atom_site_calc_flag
_atom_site_refinement_flags
_atom_site_disorder_assembly
_atom_site_disorder_group
Cd Cd 0.12001(3) 0.06649(6) 0.05550(2) 0.0428(2) Uani 1 1 d . . .
Cl Cl -0.07023(10) 0.1273(2) 0.05009(8) 0.0528(5) Uani 1 1 d . . .
Si1 Si 0.33297(13) 0.0645(2) 0.15493(10) 0.0442(4) Uani 1 1 d . . .
Si2 Si 0.3190(2) 0.2495(3) 0.00725(15) 0.0763(7) Uani 1 1 d . . .
Si3 Si 0.21390(16) 0.3668(2) 0.13975(13) 0.0575(5) Uani 1 1 d . . .
N N 0.1493(5) -0.0730(6) 0.1657(3) 0.0521(14) Uani 1 1 d . . .
C1 C 0.2588(5) 0.2012(7) 0.0904(4) 0.0435(14) Uani 1 1 d . . .
C2 C 0.4296(6) 0.1477(12) 0.2322(6) 0.087(3) Uani 1 1 d . . .
H2A H 0.4645 0.0663 0.2632 0.131 Uiso 1 1 calc R . .
H2B H 0.3958 0.2139 0.2637 0.131 Uiso 1 1 calc R . .
H2C H 0.4788 0.2064 0.21 0.131 Uiso 1 1 calc R . .
C3 C 0.3973(6) -0.0856(9) 0.1078(5) 0.065(2) Uani 1 1 d . . .
H3A H 0.4342 -0.1533 0.1461 0.098 Uiso 1 1 calc R . .
H3B H 0.4448 -0.0387 0.0792 0.098 Uiso 1 1 calc R . .
H3C H 0.3466 -0.1435 0.0735 0.098 Uiso 1 1 calc R . .
C4 C 0.2445(5) -0.0510(7) 0.2046(4) 0.0460(15) Uani 1 1 d . . .
C5 C 0.2726(7) -0.1183(9) 0.2744(4) 0.064(2) Uani 1 1 d . . .
H5 H 0.3386 -0.1017 0.3021 0.077 Uiso 1 1 calc R . .
C6 C 0.2070(10) -0.2081(11) 0.3043(5) 0.084(3) Uani 1 1 d . . .
H6 H 0.2273 -0.2546 0.3521 0.101 Uiso 1 1 calc R . .
C7 C 0.1133(10) -0.2300(11) 0.2652(5) 0.089(3) Uani 1 1 d . . .
H7 H 0.0664 -0.2918 0.285 0.106 Uiso 1 1 calc R . .
C8 C 0.0860(7) -0.1610(10) 0.1955(5) 0.072(2) Uani 1 1 d . . .
H8 H 0.0198 -0.1771 0.1679 0.086 Uiso 1 1 calc R . .
C9 C 0.3124(8) 0.0927(12) -0.0633(5) 0.085(3) Uani 1 1 d . . .
H9A H 0.3445 0.1252 -0.1055 0.128 Uiso 1 1 calc R . .
H9B H 0.2415 0.0672 -0.0821 0.128 Uiso 1 1 calc R . .
H9C H 0.3477 0.0039 -0.0392 0.128 Uiso 1 1 calc R . .
C10 C 0.4567(9) 0.2999(14) 0.0387(8) 0.116(4) Uani 1 1 d . . .
H10A H 0.4869 0.3251 -0.0055 0.174 Uiso 1 1 calc R . .
H10B H 0.4925 0.2138 0.0652 0.174 Uiso 1 1 calc R . .
H10C H 0.462 0.3871 0.0727 0.174 Uiso 1 1 calc R . .
C11 C 0.2555(15) 0.4143(15) -0.0481(9) 0.166(8) Uani 1 1 d . . .
H11A H 0.2891 0.4348 -0.0911 0.25 Uiso 1 1 calc R . .
H11B H 0.2602 0.5037 -0.0155 0.25 Uiso 1 1 calc R . .
H11C H 0.1842 0.3902 -0.0663 0.25 Uiso 1 1 calc R . .
C12 C 0.3151(9) 0.5119(12) 0.1661(8) 0.111(4) Uani 1 1 d . . .
H12A H 0.2882 0.5968 0.1913 0.166 Uiso 1 1 calc R . .
H12B H 0.3381 0.5481 0.1204 0.166 Uiso 1 1 calc R . .
H12C H 0.3722 0.4669 0.2002 0.166 Uiso 1 1 calc R . .
C13 C 0.0994(8) 0.4637(11) 0.0854(6) 0.090(3) Uani 1 1 d . . .
H13A H 0.0451 0.3897 0.0714 0.135 Uiso 1 1 calc R . .
H13B H 0.1166 0.5092 0.0397 0.135 Uiso 1 1 calc R . .
H13C H 0.0768 0.5426 0.1168 0.135 Uiso 1 1 calc R . .
C14 C 0.1735(7) 0.3065(11) 0.2297(5) 0.074(2) Uani 1 1 d . . .
H14A H 0.1195 0.2312 0.2185 0.111 Uiso 1 1 calc R . .
H14B H 0.1486 0.3944 0.254 0.111 Uiso 1 1 calc R . .
H14C H 0.2313 0.2624 0.2635 0.111 Uiso 1 1 calc R . .

loop_
_atom_site_aniso_label
_atom_site_aniso_U_11
_atom_site_aniso_U_22
_atom_site_aniso_U_33
_atom_site_aniso_U_23
_atom_site_aniso_U_13
_atom_site_aniso_U_12
Cd 0.0361(3) 0.0590(3) 0.0303(3) -0.00627(18) -0.00207(18) -0.00646(19)
Cl 0.0250(7) 0.0919(12) 0.0418(8) -0.0467(8) 0.0068(5) -0.0005(7)
Si1 0.0374(9) 0.0447(10) 0.0460(10) 0.0038(7) -0.0049(7) -0.0029(7)
Si2 0.0921(17) 0.0657(14) 0.0790(16) 0.0298(12) 0.0370(13) -0.0073(12)
Si3 0.0570(11) 0.0363(10) 0.0736(14) -0.0032(9) -0.0040(10) -0.0038(8)
N 0.068(4) 0.045(3) 0.046(3) 0.004(2) 0.016(3) -0.012(3)
C1 0.042(3) 0.038(3) 0.049(3) 0.007(3) 0.004(3) -0.007(3)
C2 0.051(5) 0.104(7) 0.093(7) -0.012(6) -0.026(4) -0.005(5)
C3 0.062(5) 0.055(4) 0.081(6) 0.015(4) 0.018(4) 0.010(3)
C4 0.062(4) 0.039(3) 0.035(3) -0.002(3) 0.001(3) 0.001(3)
C5 0.100(6) 0.055(4) 0.038(4) 0.006(3) 0.013(4) 0.013(4)
C6 0.144(9) 0.066(5) 0.048(4) 0.015(4) 0.033(5) 0.014(6)
C7 0.144(10) 0.069(6) 0.067(6) 0.015(5) 0.055(6) -0.013(6)
C8 0.085(6) 0.070(5) 0.070(5) -0.007(4) 0.039(4) -0.022(4)
C9 0.091(7) 0.120(8) 0.051(5) 0.019(5) 0.032(4) -0.006(6)
C10 0.107(8) 0.104(8) 0.155(11) -0.007(8) 0.071(8) -0.052(7)
C11 0.27(2) 0.123(11) 0.133(11) 0.094(10) 0.107(12) 0.065(12)
C12 0.106(8) 0.059(6) 0.165(12) -0.028(7) 0.014(8) -0.024(6)
C13 0.106(8) 0.061(5) 0.095(7) 0.009(5) -0.004(6) 0.031(5)
C14 0.083(6) 0.073(5) 0.063(5) -0.023(4) 0.002(4) 0.012(4)

loop_
_atom_type_symbol
_atom_type_description
_atom_type_scat_dispersion_real
_atom_type_scat_dispersion_imag
_atom_type_scat_source
C C 0.0033 0.0016 'International Tables Vol C Tables 4.2.6.8 and 6.1.1.4'
H H 0 0 'International Tables Vol C Tables 4.2.6.8 and 6.1.1.4'
Cd Cd -0.8075 1.2024 'International Tables Vol C Tables 4.2.6.8 and 6.1.1.4'
Cl Cl 0.1484 0.1585 'International Tables Vol C Tables 4.2.6.8 and 6.1.1.4'
N N 0.0061 0.0033 'International Tables Vol C Tables 4.2.6.8 and 6.1.1.4'
Si Si 0.0817 0.0704 'International Tables Vol C Tables 4.2.6.8 and 6.1.1.4'

loop_
_geom_angle_atom_site_label_1
_geom_angle_atom_site_label_2
_geom_angle_atom_site_label_3
_geom_angle
_geom_angle_site_symmetry_1
_geom_angle_site_symmetry_3
_geom_angle_publ_flag
C1 Cd N 92.0(2) . . ?
C1 Cd Cl 132.08(18) . 3 ?
N Cd Cl 105.21(15) . 3 ?
C1 Cd Cl 132.42(18) . . ?
N Cd Cl 99.32(16) . . ?
Cl Cd Cl 89.06(4) 3 . ?
Cd Cl Cd 90.94(4) 3 . ?
C1 Si1 C3 115.0(4) . . ?
C1 Si1 C2 115.9(4) . . ?
C3 Si1 C2 107.5(4) . . ?
C1 Si1 C4 109.6(3) . . ?
C3 Si1 C4 102.0(3) . . ?
C2 Si1 C4 105.6(4) . . ?
C1 Si1 Cd 44.75(19) . . ?
C3 Si1 Cd 101.3(3) . . ?
C2 Si1 Cd 150.9(3) . . ?
C4 Si1 Cd 71.7(2) . . ?
C1 Si2 C9 113.4(3) . . ?
C1 Si2 C11 112.4(5) . . ?
C9 Si2 C11 104.6(6) . . ?
C1 Si2 C10 110.6(4) . . ?
C9 Si2 C10 107.8(5) . . ?
C11 Si2 C10 107.7(8) . . ?
C1 Si2 Cd 37.80(19) . . ?
C9 Si2 Cd 82.7(3) . . ?
C11 Si2 Cd 101.7(6) . . ?
C10 Si2 Cd 144.6(4) . . ?
C1 Si3 C12 112.3(4) . . ?
C1 Si3 C14 110.7(3) . . ?
C12 Si3 C14 106.5(5) . . ?
C1 Si3 C13 114.4(4) . . ?
C12 Si3 C13 108.1(5) . . ?
C14 Si3 C13 104.2(5) . . ?
C1 Si3 Cd 42.06(19) . . ?
C12 Si3 Cd 153.8(4) . . ?
C14 Si3 Cd 91.3(3) . . ?
C13 Si3 Cd 85.1(3) . . ?
C8 N C4 119.1(7) . . ?
C8 N Cd 129.2(6) . . ?
C4 N Cd 111.6(4) . . ?
Si1 C1 Si3 113.5(3) . . ?
Si1 C1 Si2 113.1(4) . . ?
Si3 C1 Si2 115.0(3) . . ?
Si1 C1 Cd 99.3(3) . . ?
Si3 C1 Cd 103.4(3) . . ?
Si2 C1 Cd 110.9(3) . . ?
N C4 C5 119.2(7) . . ?
N C4 Si1 116.3(4) . . ?
C5 C4 Si1 124.4(6) . . ?
C6 C5 C4 121.1(9) . . ?
C7 C6 C5 119.2(8) . . ?
C6 C7 C8 119.1(8) . . ?
N C8 C7 122.3(9) . . ?

loop_
_geom_bond_atom_site_label_1
_geom_bond_atom_site_label_2
_geom_bond_distance
_geom_bond_site_symmetry_2
_geom_bond_publ_flag
Cd C1 2.210(6) . ?
Cd N 2.312(6) . ?
Cd Cl 2.5617(14) 3 ?
Cd Cl 2.5966(14) . ?
Cl Cd 2.5617(14) 3 ?
Si1 C1 1.845(6) . ?
Si1 C3 1.868(8) . ?
Si1 C2 1.879(8) . ?
Si1 C4 1.905(7) . ?
Si2 C1 1.870(7) . ?
Si2 C9 1.873(11) . ?
Si2 C11 1.885(12) . ?
Si2 C10 1.891(11) . ?
Si3 C1 1.869(7) . ?
Si3 C12 1.871(10) . ?
Si3 C14 1.873(10) . ?
Si3 C13 1.879(9) . ?
N C8 1.334(9) . ?
N C4 1.360(9) . ?
C4 C5 1.384(9) . ?
C5 C6 1.365(13) . ?
C6 C7 1.345(15) . ?
C7 C8 1.386(13) . ?
